data_4329870
loop_
_publ_author_name
'W\/lodzimierz Buchowicz'
'Beata Herbaczy\'nska'
'Lucjan B. Jerzykiewicz'
'Tadeusz Lis'
'Stanis\/law Pasynkiewicz'
'Antoni Pietrzykowski'

_publ_contact_author_address
;
Faculty of Chemistry
Warsaw University of Technology
Noakowskiego 3, 00-664 Warsaw, Poland
;
_publ_contact_author_email anpietr@ch.pw.edu.pl
_publ_contact_author_fax '+48 22 234 5462'
_publ_contact_author_name 'Antoni Pietrzykowski'
_publ_contact_author_phone '+48 22 234 7116'
_publ_section_title
;
 Triple C-H Bond Activation of a Nickel-Bound Methyl Group: Synthesis and
 X-Ray Structure of a Carbide Cluster (NiCp)6(\m6-C)
;
_journal_name_full 'Inorganic Chemistry'
_journal_page_first 8292
_journal_page_last 8297
_journal_paper_doi 10.1021/ic3008409
_journal_volume 51
_journal_year 2012
_chemical_formula_moiety 'C31 H30 Ni6, 2(C H2 Cl2)'
_chemical_formula_sum 'C33 H34 Cl4 Ni6'
_chemical_formula_weight 924.66
_chemical_name_systematic
;
 ?
;
_space_group_IT_number 14
_symmetry_cell_setting monoclinic
_symmetry_Int_Tables_number 14
_symmetry_space_group_name_Hall '-P 2ybc'
_symmetry_space_group_name_H-M 'P 1 21/c 1'
_atom_sites_solution_hydrogens geom
_atom_sites_solution_primary direct
_atom_sites_solution_secondary difmap
_audit_creation_method SHELXL-97
_cell_angle_alpha 90.00
_cell_angle_beta 98.50(3)
_cell_angle_gamma 90.00
_cell_formula_units_Z 2
_cell_length_a 9.814(3)
_cell_length_b 9.298(3)
_cell_length_c 17.857(4)
_cell_measurement_reflns_used 19378
_cell_measurement_temperature 100(2)
_cell_measurement_theta_max 37
_cell_measurement_theta_min 4
_cell_volume 1611.6(8)
_computing_structure_refinement 'SHELXL-97 (Sheldrick, 1997)'
_computing_structure_solution 'SHELXS-97 (Sheldrick, 1990)'
_diffrn_ambient_temperature 100(2)
_diffrn_measured_fraction_theta_full 0.998
_diffrn_measured_fraction_theta_max 0.998
_diffrn_measurement_device_type 'KUMA KM4 \k-geometry diffractometer with Saphire CCD camera'
_diffrn_measurement_method \w
_diffrn_radiation_monochromator graphite
_diffrn_radiation_source 'fine-focus sealed tube'
_diffrn_radiation_type MoK\a
_diffrn_radiation_wavelength 0.71073
_diffrn_reflns_av_R_equivalents 0.0379
_diffrn_reflns_av_sigmaI/netI 0.0368
_diffrn_reflns_limit_h_max 15
_diffrn_reflns_limit_h_min -16
_diffrn_reflns_limit_k_max 15
_diffrn_reflns_limit_k_min -15
_diffrn_reflns_limit_l_max 30
_diffrn_reflns_limit_l_min -30
_diffrn_reflns_number 40283
_diffrn_reflns_theta_full 37.50
_diffrn_reflns_theta_max 37.50
_diffrn_reflns_theta_min 4.53
_exptl_absorpt_coefficient_mu 3.789
_exptl_absorpt_correction_T_max 0.552
_exptl_absorpt_correction_T_min 0.332
_exptl_absorpt_correction_type analytical
_exptl_absorpt_process_details '(CrysAlis RED; Oxford Diffraction, 2003)'
_exptl_crystal_colour reddish
_exptl_crystal_density_diffrn 1.906
_exptl_crystal_description column
_exptl_crystal_F_000 936
_exptl_crystal_size_max 0.3
_exptl_crystal_size_mid 0.2
_exptl_crystal_size_min 0.2
_refine_diff_density_max 1.71
_refine_diff_density_min -1.21
_refine_diff_density_rms 0.141
_refine_ls_extinction_method none
_refine_ls_goodness_of_fit_ref 1.090
_refine_ls_hydrogen_treatment constr
_refine_ls_matrix_type full
_refine_ls_number_parameters 246
_refine_ls_number_reflns 8462
_refine_ls_number_restraints 0
_refine_ls_restrained_S_all 1.090
_refine_ls_R_factor_all 0.0787
_refine_ls_R_factor_gt 0.0497
_refine_ls_shift/su_max 0.003
_refine_ls_shift/su_mean 0.000
_refine_ls_structure_factor_coef Fsqd
_refine_ls_weighting_details 'calc w=1/[\s^2^(Fo^2^)+(0.084P)^2^] where P=(Fo^2^+2Fc^2^)/3'
_refine_ls_weighting_scheme calc
_refine_ls_wR_factor_gt 0.1379
_refine_ls_wR_factor_ref 0.1513
_reflns_number_gt 5596
_reflns_number_total 8462
_reflns_threshold_expression >2sigma(I)
_cod_data_source_file ic3008409_si_002_1.cif
_cod_data_source_block CCDC867932
_cod_original_sg_symbol_H-M 'P 21/c'
_cod_database_code 4329870

loop_
_symmetry_equiv_pos_as_xyz
'x, y, z'
'-x, y+1/2, -z+1/2'
'-x, -y, -z'
'x, -y-1/2, z-1/2'

loop_
_atom_site_label
_atom_site_type_symbol
_atom_site_fract_x
_atom_site_fract_y
_atom_site_fract_z
_atom_site_U_iso_or_equiv
_atom_site_adp_type
_atom_site_occupancy
_atom_site_symmetry_multiplicity
_atom_site_calc_flag
_atom_site_refinement_flags
_atom_site_disorder_assembly
_atom_site_disorder_group
C1 C 0.5361(4) 0.4961(4) 0.4922(2) 0.0195(7) Uani 0.50 1 d P . .
Ni1 Ni 0.60535(3) 0.64642(3) 0.545228(16) 0.02225(8) Uani 1 1 d . . .
Ni2 Ni 0.46480(3) 0.60594(3) 0.413361(15) 0.02192(8) Uani 1 1 d . . .
Ni3 Ni 0.64413(6) 0.34500(8) 0.47608(4) 0.01914(11) Uani 0.50 1 d P . 1
Ni4 Ni 0.36308(6) 0.59053(7) 0.53005(3) 0.01652(11) Uani 0.50 1 d P . 1
C11 C 0.8172(2) 0.6960(3) 0.58685(18) 0.0361(6) Uani 1 1 d . . .
H11 H 0.8905 0.6292 0.5873 0.043 Uiso 1 1 calc R . .
C21 C 0.7390(3) 0.7178(3) 0.64536(15) 0.0326(5) Uani 1 1 d . . .
H21 H 0.7500 0.6680 0.6923 0.039 Uiso 1 1 calc R . .
C31 C 0.6416(3) 0.8257(3) 0.62293(16) 0.0375(6) Uani 1 1 d . . .
H31 H 0.5755 0.8622 0.6519 0.045 Uiso 1 1 calc R . .
C41 C 0.6598(4) 0.8703(3) 0.54929(17) 0.0392(6) Uani 1 1 d . . .
H41 H 0.6075 0.9419 0.5199 0.047 Uiso 1 1 calc R . .
C51 C 0.7684(3) 0.7903(3) 0.52739(16) 0.0383(6) Uani 1 1 d . . .
H51 H 0.8029 0.7984 0.4806 0.046 Uiso 1 1 calc R . .
C12 C 0.3259(3) 0.6503(3) 0.31167(15) 0.0345(5) Uani 1 1 d . . .
H12 H 0.2340 0.6152 0.3026 0.041 Uiso 1 1 calc R . .
C22 C 0.4450(3) 0.5800(3) 0.29303(13) 0.0357(6) Uani 1 1 d . . .
H22 H 0.4467 0.4893 0.2687 0.043 Uiso 1 1 calc R . .
C32 C 0.5605(3) 0.6682(3) 0.31684(16) 0.0369(6) Uani 1 1 d . . .
H32 H 0.6531 0.6474 0.3110 0.044 Uiso 1 1 calc R . .
C42 C 0.5148(3) 0.7923(3) 0.35067(14) 0.0373(6) Uani 1 1 d . . .
H42 H 0.5709 0.8690 0.3726 0.045 Uiso 1 1 calc R . .
C52 C 0.3698(3) 0.7819(3) 0.34614(16) 0.0383(6) Uani 1 1 d . . .
H52 H 0.3117 0.8522 0.3635 0.046 Uiso 1 1 calc R . .
C13 C 0.8140(5) 0.1889(5) 0.4855(3) 0.0316(11) Uani 0.50 1 d PG A 2
H13 H 0.8286 0.1123 0.5210 0.038 Uiso 0.50 1 calc PR A 2
C23 C 0.8644(6) 0.3313(5) 0.4970(4) 0.0274(13) Uani 0.50 1 d PG A 2
H23 H 0.9188 0.3669 0.5416 0.033 Uiso 0.50 1 calc PR A 2
C33 C 0.8195(9) 0.4112(6) 0.4303(5) 0.0309(17) Uani 0.50 1 d PG A 2
H33 H 0.8384 0.5097 0.4224 0.037 Uiso 0.50 1 calc PR A 2
C43 C 0.7413(8) 0.3182(6) 0.3776(4) 0.0284(15) Uani 0.50 1 d PG A 2
H43 H 0.6986 0.3435 0.3281 0.034 Uiso 0.50 1 calc PR A 2
C53 C 0.7379(5) 0.1808(5) 0.4117(3) 0.0298(11) Uani 0.50 1 d PG A 2
H53 H 0.6926 0.0979 0.3891 0.036 Uiso 0.50 1 calc PR A 2
C14 C 0.2140(5) 0.7589(5) 0.5126(3) 0.0367(13) Uani 0.50 1 d PG B 3
H14 H 0.2107 0.8292 0.4738 0.044 Uiso 0.50 1 calc PR B 3
C24 C 0.1465(7) 0.6243(6) 0.5064(4) 0.0334(16) Uani 0.50 1 d PG B 3
H24 H 0.0899 0.5882 0.4627 0.040 Uiso 0.50 1 calc PR B 3
C34 C 0.1779(9) 0.5528(7) 0.5767(5) 0.0303(15) Uani 0.50 1 d PG B 3
H34 H 0.1462 0.4602 0.5885 0.036 Uiso 0.50 1 calc PR B 3
C44 C 0.2649(8) 0.6432(7) 0.6263(4) 0.0316(16) Uani 0.50 1 d PG B 3
H44 H 0.3018 0.6221 0.6773 0.038 Uiso 0.50 1 calc PR B 3
C54 C 0.2871(6) 0.7706(5) 0.5867(3) 0.0357(14) Uani 0.50 1 d PG B 3
H54 H 0.3417 0.8502 0.6064 0.043 Uiso 0.50 1 calc PR B 3
Cl1 Cl 0.94333(9) 0.99850(17) 0.76138(5) 0.0454(4) Uani 0.890(5) 1 d P C 4
Cl2 Cl 1.0889(3) 1.1242(3) 0.65035(8) 0.0773(6) Uani 0.890(5) 1 d P C 4
C15 C 1.0005(3) 0.9683(3) 0.67410(16) 0.0385(6) Uani 0.890(5) 1 d P C 4
H15A H 0.9210 0.9485 0.6345 0.046 Uiso 0.890(5) 1 calc PR C 4
H15B H 1.0629 0.8841 0.6778 0.046 Uiso 0.890(5) 1 calc PR C 4
Cl11 Cl 0.9678(15) 0.924(2) 0.7667(8) 0.075(4) Uiso 0.110(5) 1 d P C 5
Cl21 Cl 1.1263(7) 1.0790(8) 0.6544(4) 0.0246(15) Uiso 0.110(5) 1 d P C 5
C25 C 1.0005(3) 0.9683(3) 0.67410(16) 0.0385(6) Uani 0.110(5) 1 d P C 5
H25A H 1.0151 0.8758 0.6490 0.046 Uiso 0.110(5) 1 calc PR C 5
H25B H 0.9133 1.0084 0.6472 0.046 Uiso 0.110(5) 1 calc PR C 5

loop_
_atom_site_aniso_label
_atom_site_aniso_U_11
_atom_site_aniso_U_22
_atom_site_aniso_U_33
_atom_site_aniso_U_23
_atom_site_aniso_U_13
_atom_site_aniso_U_12
C1 0.0186(17) 0.0196(16) 0.0210(17) 0.0015(13) 0.0058(13) -0.0034(13)
Ni1 0.01814(13) 0.03160(16) 0.01690(12) -0.00057(10) 0.00220(9) -0.00617(10)
Ni2 0.02269(14) 0.02926(16) 0.01359(12) 0.00416(9) 0.00198(9) -0.00401(10)
Ni3 0.0158(2) 0.0234(3) 0.0188(3) -0.0019(2) 0.00472(18) 0.0006(2)
Ni4 0.0151(2) 0.0168(2) 0.0183(2) -0.0003(2) 0.00482(17) 0.0014(2)
C11 0.0204(10) 0.0319(12) 0.0535(17) -0.0151(12) -0.0028(10) -0.0010(9)
C21 0.0384(13) 0.0306(12) 0.0256(11) -0.0013(9) -0.0061(9) -0.0082(10)
C31 0.0354(13) 0.0457(15) 0.0327(13) -0.0135(11) 0.0090(10) 0.0060(11)
C41 0.0484(16) 0.0323(13) 0.0325(13) 0.0043(10) -0.0086(12) 0.0033(11)
C51 0.0425(14) 0.0442(15) 0.0307(12) -0.0119(11) 0.0140(10) -0.0249(12)
C12 0.0384(13) 0.0338(13) 0.0270(12) 0.0071(9) -0.0088(10) 0.0009(10)
C22 0.0646(18) 0.0275(11) 0.0158(9) 0.0003(8) 0.0091(10) 0.0004(11)
C32 0.0454(15) 0.0390(14) 0.0304(12) 0.0142(10) 0.0189(11) 0.0042(11)
C42 0.0570(17) 0.0314(12) 0.0216(10) 0.0053(9) 0.0000(10) -0.0131(12)
C52 0.0499(16) 0.0292(12) 0.0342(13) -0.0006(10) 0.0011(11) 0.0100(11)
C13 0.025(2) 0.028(3) 0.042(3) 0.003(2) 0.005(2) 0.0052(19)
C23 0.016(2) 0.034(4) 0.032(3) -0.009(2) 0.0032(18) 0.003(2)
C33 0.027(3) 0.024(3) 0.046(4) 0.000(3) 0.020(3) -0.006(2)
C43 0.028(3) 0.031(3) 0.027(3) -0.008(2) 0.009(2) -0.003(2)
C53 0.026(2) 0.024(3) 0.040(3) -0.008(2) 0.007(2) 0.002(2)
C14 0.029(3) 0.033(3) 0.050(3) 0.004(3) 0.012(2) 0.016(2)
C24 0.025(3) 0.035(4) 0.041(4) -0.013(3) 0.006(2) 0.007(3)
C34 0.020(2) 0.038(4) 0.036(3) -0.005(3) 0.015(2) -0.006(3)
C44 0.029(3) 0.040(4) 0.029(3) -0.005(3) 0.014(2) 0.006(3)
C54 0.029(3) 0.032(3) 0.047(3) -0.020(3) 0.007(2) 0.003(2)
Cl1 0.0324(4) 0.0673(9) 0.0379(4) -0.0097(4) 0.0093(3) -0.0092(4)
Cl2 0.1026(14) 0.0805(12) 0.0448(6) 0.0099(7) -0.0020(7) -0.0523(11)
C15 0.0419(14) 0.0407(15) 0.0318(13) -0.0073(11) 0.0017(11) -0.0080(11)
C25 0.0419(14) 0.0407(15) 0.0318(13) -0.0073(11) 0.0017(11) -0.0080(11)

loop_
_atom_type_symbol
_atom_type_description
_atom_type_scat_dispersion_real
_atom_type_scat_dispersion_imag
_atom_type_scat_source
C C 0.0033 0.0016 'International Tables Vol C Tables 4.2.6.8 and 6.1.1.4'
H H 0.0000 0.0000 'International Tables Vol C Tables 4.2.6.8 and 6.1.1.4'
Ni Ni 0.3393 1.1124 'International Tables Vol C Tables 4.2.6.8 and 6.1.1.4'
Cl Cl 0.1484 0.1585 'International Tables Vol C Tables 4.2.6.8 and 6.1.1.4'

loop_
_geom_angle_atom_site_label_1
_geom_angle_atom_site_label_2
_geom_angle_atom_site_label_3
_geom_angle
_geom_angle_site_symmetry_1
_geom_angle_site_symmetry_3
Ni4 C1 Ni1 112.4(2) 3_666 .
Ni4 C1 Ni2 108.6(2) 3_666 .
Ni1 C1 Ni2 92.56(19) . .
Ni1 C1 Ni3 120.8(2) . .
Ni2 C1 Ni3 119.1(2) . .
Ni4 C1 Ni2 93.5(2) 3_666 3_666
Ni1 C1 Ni2 88.40(19) . 3_666
Ni2 C1 Ni2 155.6(2) . 3_666
Ni3 C1 Ni2 80.58(17) . 3_666
Ni4 C1 Ni1 90.5(2) 3_666 3_666
Ni1 C1 Ni1 155.9(2) . 3_666
Ni2 C1 Ni1 86.73(18) . 3_666
Ni3 C1 Ni1 79.81(16) . 3_666
Ni2 C1 Ni1 82.65(15) 3_666 3_666
Ni4 C1 Ni4 168.9(3) 3_666 .
Ni1 C1 Ni4 76.31(15) . .
Ni2 C1 Ni4 77.04(15) . .
Ni3 C1 Ni4 153.3(2) . .
Ni2 C1 Ni4 79.50(14) 3_666 .
Ni1 C1 Ni4 80.11(14) 3_666 .
Ni4 C1 Ni3 176.6(3) 3_666 3_666
Ni1 C1 Ni3 68.32(14) . 3_666
Ni2 C1 Ni3 67.98(13) . 3_666
Ni3 C1 Ni3 166.3(2) . 3_666
Ni2 C1 Ni3 89.89(15) 3_666 3_666
Ni1 C1 Ni3 89.29(14) 3_666 3_666
C1 Ni1 C51 130.56(14) . .
C1 Ni1 C51 151.10(14) 3_666 .
C1 Ni1 C41 149.20(16) . .
C1 Ni1 C41 145.64(15) 3_666 .
C51 Ni1 C41 38.13(13) . .
C1 Ni1 C11 129.07(15) . .
C1 Ni1 C11 149.37(14) 3_666 .
C51 Ni1 C11 38.18(12) . .
C41 Ni1 C11 63.76(12) . .
C1 Ni1 C21 145.61(15) . .
C1 Ni1 C21 143.27(14) 3_666 .
C51 Ni1 C21 63.67(11) . .
C41 Ni1 C21 63.68(10) . .
C11 Ni1 C21 37.89(11) . .
C1 Ni1 C31 165.13(14) . .
C1 Ni1 C31 141.18(14) 3_666 .
C51 Ni1 C31 63.86(11) . .
C41 Ni1 C31 38.31(12) . .
C11 Ni1 C31 63.55(10) . .
C21 Ni1 C31 37.85(11) . .
C51 Ni1 Ni4 149.66(10) . .
C41 Ni1 Ni4 116.69(9) . .
C11 Ni1 Ni4 166.40(9) . .
C21 Ni1 Ni4 128.88(8) . .
C31 Ni1 Ni4 107.71(8) . .
C1 Ni1 Ni3 69.02(13) . 3_666
C1 Ni1 Ni3 47.29(12) 3_666 3_666
C51 Ni1 Ni3 135.62(10) . 3_666
C41 Ni1 Ni3 102.35(9) . 3_666
C11 Ni1 Ni3 161.71(7) . 3_666
C21 Ni1 Ni3 126.56(8) . 3_666
C31 Ni1 Ni3 98.16(8) . 3_666
Ni4 Ni1 Ni3 14.537(17) . 3_666
C51 Ni1 Ni2 105.42(8) . .
C41 Ni1 Ni2 105.64(8) . .
C11 Ni1 Ni2 134.98(9) . .
C21 Ni1 Ni2 168.46(7) . .
C31 Ni1 Ni2 135.56(9) . .
Ni4 Ni1 Ni2 58.62(3) . .
Ni3 Ni1 Ni2 57.92(3) 3_666 .
C51 Ni1 Ni2 147.66(9) . 3_666
C41 Ni1 Ni2 161.07(9) . 3_666
C11 Ni1 Ni2 112.36(8) . 3_666
C21 Ni1 Ni2 101.36(7) . 3_666
C31 Ni1 Ni2 122.78(9) . 3_666
Ni4 Ni1 Ni2 62.37(2) . 3_666
Ni3 Ni1 Ni2 76.65(2) 3_666 3_666
Ni2 Ni1 Ni2 89.977(16) . 3_666
C51 Ni1 Ni4 107.49(8) . 3_666
C41 Ni1 Ni4 141.61(10) . 3_666
C11 Ni1 Ni4 100.12(7) . 3_666
C21 Ni1 Ni4 125.39(8) . 3_666
C31 Ni1 Ni4 162.70(8) . 3_666
Ni4 Ni1 Ni4 87.17(3) . 3_666
Ni3 Ni1 Ni4 98.07(3) 3_666 3_666
Ni2 Ni1 Ni4 59.76(2) . 3_666
Ni2 Ni1 Ni4 55.98(2) 3_666 3_666
C1 Ni2 C1 24.4(2) . 3_666
C1 Ni2 C22 133.60(15) . .
C1 Ni2 C22 143.80(14) 3_666 .
C1 Ni2 C12 154.04(15) . .
C1 Ni2 C12 138.42(14) 3_666 .
C22 Ni2 C12 38.74(12) . .
C1 Ni2 C52 162.50(16) . .
C1 Ni2 C52 143.04(14) 3_666 .
C22 Ni2 C52 63.88(11) . .
C12 Ni2 C52 38.22(11) . .
C1 Ni2 C42 140.48(15) . .
C1 Ni2 C42 151.15(14) 3_666 .
C22 Ni2 C42 64.14(10) . .
C12 Ni2 C42 64.59(11) . .
C52 Ni2 C42 38.31(12) . .
C1 Ni2 C32 127.84(15) . .
C1 Ni2 C32 152.22(14) 3_666 .
C22 Ni2 C32 38.33(12) . .
C12 Ni2 C32 64.51(12) . .
C52 Ni2 C32 63.63(12) . .
C42 Ni2 C32 38.00(11) . .
C1 Ni2 Ni3 68.64(13) . 3_666
C1 Ni2 Ni3 47.42(12) 3_666 3_666
C22 Ni2 Ni3 148.52(9) . 3_666
C12 Ni2 Ni3 110.61(9) . 3_666
C52 Ni2 Ni3 95.98(8) . 3_666
C42 Ni2 Ni3 115.65(9) . 3_666
C32 Ni2 Ni3 153.59(8) . 3_666
C1 Ni2 Ni4 57.24(13) . .
C1 Ni2 Ni4 34.29(12) 3_666 .
C22 Ni2 Ni4 149.39(9) . .
C12 Ni2 Ni4 116.40(9) . .
C52 Ni2 Ni4 108.75(8) . .
C42 Ni2 Ni4 129.94(8) . .
C32 Ni2 Ni4 167.53(9) . .
Ni3 Ni2 Ni4 14.427(17) 3_666 .
C22 Ni2 Ni1 152.95(9) . .
C12 Ni2 Ni1 159.13(8) . .
C52 Ni2 Ni1 121.80(8) . .
C42 Ni2 Ni1 103.00(7) . .
C32 Ni2 Ni1 116.95(9) . .
Ni3 Ni2 Ni1 57.90(2) 3_666 .
Ni4 Ni2 Ni1 57.31(2) . .
C22 Ni2 Ni1 101.32(7) . 3_666
C12 Ni2 Ni1 104.72(8) . 3_666
C52 Ni2 Ni1 137.41(9) . 3_666
C42 Ni2 Ni1 165.46(7) . 3_666
C32 Ni2 Ni1 129.60(8) . 3_666
Ni3 Ni2 Ni1 76.68(2) 3_666 3_666
Ni4 Ni2 Ni1 62.82(2) . 3_666
Ni1 Ni2 Ni1 90.022(16) . 3_666
C22 Ni2 Ni4 105.61(8) . 3_666
C12 Ni2 Ni4 139.71(8) . 3_666
C52 Ni2 Ni4 162.78(9) . 3_666
C42 Ni2 Ni4 125.70(9) . 3_666
C32 Ni2 Ni4 99.50(8) . 3_666
Ni3 Ni2 Ni4 98.96(3) 3_666 3_666
Ni4 Ni2 Ni4 87.19(3) . 3_666
Ni1 Ni2 Ni4 61.04(3) . 3_666
Ni1 Ni2 Ni4 55.51(2) 3_666 3_666
Ni4 Ni3 C1 38.02(14) 3_666 .
Ni4 Ni3 Ni1 81.50(9) 3_666 3_666
Ni4 Ni3 Ni2 84.72(8) 3_666 3_666
Ni1 Ni3 Ni2 64.18(3) 3_666 3_666
Ni4 Ni3 C1 51.54(12) 3_666 3_666
Ni1 Ni3 C1 42.66(10) 3_666 3_666
Ni2 Ni3 C1 43.38(10) 3_666 3_666
Ni3 Ni4 C1 126.14(19) 3_666 3_666
Ni3 Ni4 C1 115.34(14) 3_666 .
Ni3 Ni4 Ni1 83.97(9) 3_666 .
Ni3 Ni4 Ni2 80.85(8) 3_666 .
Ni1 Ni4 Ni2 64.07(3) . .
Ni3 Ni4 Ni2 144.36(10) 3_666 3_666
Ni1 Ni4 Ni2 62.12(3) . 3_666
Ni2 Ni4 Ni2 92.80(3) . 3_666
Ni3 Ni4 Ni1 138.67(10) 3_666 3_666
Ni1 Ni4 Ni1 92.83(3) . 3_666
Ni2 Ni4 Ni1 61.20(2) . 3_666
Ni2 Ni4 Ni1 59.19(3) 3_666 3_666
C21 C11 C51 108.1(2) . .
C21 C11 Ni1 71.36(14) . .
C51 C11 Ni1 70.65(14) . .
C21 C11 H11 126.0 . .
C51 C11 H11 126.0 . .
Ni1 C11 H11 123.7 . .
C11 C21 C31 108.4(2) . .
C11 C21 Ni1 70.75(14) . .
C31 C21 Ni1 71.26(15) . .
C11 C21 H21 125.8 . .
C31 C21 H21 125.8 . .
Ni1 C21 H21 123.8 . .
C21 C31 C41 107.5(2) . .
C21 C31 Ni1 70.90(15) . .
C41 C31 Ni1 70.20(16) . .
C21 C31 H31 126.2 . .
C41 C31 H31 126.2 . .
Ni1 C31 H31 124.3 . .
C51 C41 C31 108.0(2) . .
C51 C41 Ni1 70.84(16) . .
C31 C41 Ni1 71.49(17) . .
C51 C41 H41 126.0 . .
C31 C41 H41 126.0 . .
Ni1 C41 H41 123.3 . .
C41 C51 C11 108.0(2) . .
C41 C51 Ni1 71.03(16) . .
C11 C51 Ni1 71.17(15) . .
C41 C51 H51 126.0 . .
C11 C51 H51 126.0 . .
Ni1 C51 H51 123.4 . .
C52 C12 C22 107.0(3) . .
C52 C12 Ni2 71.43(15) . .
C22 C12 Ni2 70.58(15) . .
C52 C12 H12 126.5 . .
C22 C12 H12 126.5 . .
Ni2 C12 H12 123.2 . .
C32 C22 C12 108.3(2) . .
C32 C22 Ni2 71.52(15) . .
C12 C22 Ni2 70.68(15) . .
C32 C22 H22 125.9 . .
C12 C22 H22 125.9 . .
Ni2 C22 H22 123.6 . .
C42 C32 C22 108.2(3) . .
C42 C32 Ni2 70.91(15) . .
C22 C32 Ni2 70.15(14) . .
C42 C32 H32 125.9 . .
C22 C32 H32 125.9 . .
Ni2 C32 H32 124.7 . .
C32 C42 C52 107.5(3) . .
C32 C42 Ni2 71.09(15) . .
C52 C42 Ni2 70.83(15) . .
C32 C42 H42 126.2 . .
C52 C42 H42 126.2 . .
Ni2 C42 H42 123.5 . .
C12 C52 C42 108.9(3) . .
C12 C52 Ni2 70.35(15) . .
C42 C52 Ni2 70.85(15) . .
C12 C52 H52 125.5 . .
C42 C52 H52 125.5 . .
Ni2 C52 H52 124.8 . .
C53 C13 C23 108.0 . .
C53 C13 H13 126.0 . .
C23 C13 H13 126.0 . .
C13 C23 C33 108.0 . .
C13 C23 H23 126.0 . .
C33 C23 H23 126.0 . .
C43 C33 C23 108.0 . .
C43 C33 H33 126.0 . .
C23 C33 H33 126.0 . .
C33 C43 C53 108.0 . .
C33 C43 H43 126.0 . .
C53 C43 H43 126.0 . .
C13 C53 C43 108.0 . .
C13 C53 H53 126.0 . .
C43 C53 H53 126.0 . .
C54 C14 C24 108.0 . .
C54 C14 H14 126.0 . .
C24 C14 H14 126.0 . .
C14 C24 C34 108.0 . .
C14 C24 H24 126.0 . .
C34 C24 H24 126.0 . .
C44 C34 C24 108.0 . .
C44 C34 H34 126.0 . .
C24 C34 H34 126.0 . .
C34 C44 C54 108.0 . .
C34 C44 H44 126.0 . .
C54 C44 H44 126.0 . .
C14 C54 C44 108.0 . .
C14 C54 H54 126.0 . .
C44 C54 H54 126.0 . .
Cl1 C15 Cl2 108.26(18) . .
Cl1 C15 H15A 110.0 . .
Cl2 C15 H15A 110.0 . .
Cl1 C15 H15B 110.0 . .
Cl2 C15 H15B 110.0 . .
H15A C15 H15B 108.4 . .

loop_
_geom_bond_atom_site_label_1
_geom_bond_atom_site_label_2
_geom_bond_distance
_geom_bond_site_symmetry_2
C1 Ni1 1.767(4) .
C1 Ni2 1.796(4) .
C1 Ni3 1.809(4) .
C1 Ni2 1.936(4) 3_666
C1 Ni1 1.963(4) 3_666
C1 Ni4 2.109(4) .
Ni1 C51 2.145(2) .
Ni1 C41 2.147(3) .
Ni1 C11 2.152(3) .
Ni1 C21 2.160(3) .
Ni1 C31 2.164(3) .
Ni1 Ni4 2.4096(10) .
Ni1 Ni3 2.4229(10) 3_666
Ni1 Ni2 2.5747(9) .
Ni1 Ni2 2.5840(8) 3_666
Ni1 Ni4 2.6230(9) 3_666
Ni2 C22 2.142(2) .
Ni2 C12 2.144(3) .
Ni2 C52 2.158(3) .
Ni2 C42 2.158(3) .
Ni2 C32 2.160(2) .
Ni2 Ni3 2.4234(9) 3_666
Ni2 Ni4 2.4442(9) .
Ni2 Ni1 2.5840(8) 3_666
Ni2 Ni4 2.5899(10) 3_666
Ni3 Ni1 2.4228(10) 3_666
Ni3 Ni2 2.4233(9) 3_666
Ni4 Ni2 2.5898(10) 3_666
Ni4 Ni1 2.6231(9) 3_666
C11 C21 1.400(4) .
C11 C51 1.405(4) .
C11 H11 0.9500 .
C21 C31 1.402(4) .
C21 H21 0.9500 .
C31 C41 1.415(4) .
C31 H31 0.9500 .
C41 C51 1.402(4) .
C41 H41 0.9500 .
C51 H51 0.9500 .
C12 C52 1.408(4) .
C12 C22 1.422(4) .
C12 H12 0.9500 .
C22 C32 1.413(4) .
C22 H22 0.9500 .
C32 C42 1.406(4) .
C32 H32 0.9500 .
C42 C52 1.416(4) .
C42 H42 0.9500 .
C52 H52 0.9500 .
C13 C53 1.417(4) .
C13 C23 1.417(4) .
C13 H13 0.9500 .
C23 C33 1.417(4) .
C23 H23 0.9500 .
C33 C43 1.417(4) .
C33 H33 0.9500 .
C43 C53 1.417(4) .
C43 H43 0.9500 .
C53 H53 0.9500 .
C14 C54 1.413(4) .
C14 C24 1.413(4) .
C14 H14 0.9500 .
C24 C34 1.413(4) .
C24 H24 0.9500 .
C34 C44 1.413(4) .
C34 H34 0.9500 .
C44 C54 1.413(4) .
C44 H44 0.9500 .
C54 H54 0.9500 .
Cl1 C15 1.755(3) .
Cl2 C15 1.773(3) .
C15 H15A 0.9900 .
C15 H15B 0.9900 .
